data_7233684
loop_
_publ_author_name
'Ying Shu'
'Annabel Mikosch'
'Kevin N. Winzenberg'
'Peter Kemppinen'
'Christopher D. Easton'
'Ante Bilic'
'Craig M. Forsyth'
'Christopher J. Dunn'
'Th. Birendra Singh'
'Gavin E. Collis'

_publ_section_title
;
 N-Alkyl functionalized barbituric and thiobarbituric acid bithiophene
 derivatives for vacuum deposited n-channel OFETs
;
_journal_name_full 'Journal of Materials Chemistry C'
_journal_page_first 3895
_journal_page_last 3899
_journal_paper_doi 10.1039/C4TC00002A
_journal_volume 2
_journal_year 2014
_chemical_formula_moiety 'C22 H18 N4 O6 S2'
_chemical_formula_sum 'C22 H18 N4 O6 S2'
_chemical_formula_weight 498.52
_space_group_IT_number 14
_space_group_name_Hall '-P 2yn'
_space_group_name_H-M_alt 'P 1 21/n 1'
_symmetry_cell_setting monoclinic
_symmetry_space_group_name_Hall '-P 2yn'
_symmetry_space_group_name_H-M 'P 1 21/n 1'
_atom_sites_solution_hydrogens geom
_atom_sites_solution_primary direct
_atom_sites_solution_secondary difmap
_cell_angle_alpha 90.00
_cell_angle_beta 108.108(5)
_cell_angle_gamma 90.00
_cell_formula_units_Z 2
_cell_length_a 14.1494(7)
_cell_length_b 5.0861(2)
_cell_length_c 15.1825(7)
_cell_measurement_reflns_used 4858
_cell_measurement_temperature 123(2)
_cell_measurement_theta_max 66.8407
_cell_measurement_theta_min 3.0598
_cell_volume 1038.50(9)
_computing_cell_refinement
;
CrysAlisPro, Agilent Technologies,
Version 1.171.35.15 (release 03-08-2011 CrysAlis171 .NET)
(compiled Aug  3 2011,13:03:54)
;
_computing_data_collection
;
CrysAlisPro, Agilent Technologies,
Version 1.171.35.15 (release 03-08-2011 CrysAlis171 .NET)
(compiled Aug  3 2011,13:03:54)
;
_computing_data_reduction
;
CrysAlisPro, Agilent Technologies,
Version 1.171.35.15 (release 03-08-2011 CrysAlis171 .NET)
(compiled Aug  3 2011,13:03:54)
;
_computing_structure_refinement 'SHELXL-97 (Sheldrick, 1997)'
_computing_structure_solution 'SHELXS-97 (Sheldrick, 1990)'
_diffrn_ambient_temperature 123(2)
_diffrn_detector_area_resol_mean 10.3389
_diffrn_measured_fraction_theta_full 0.999
_diffrn_measured_fraction_theta_max 0.999
_diffrn_measurement_device_type 'Xcalibur, Ruby, Gemini ultra'
_diffrn_measurement_method '\w scans'
_diffrn_radiation_monochromator mirror
_diffrn_radiation_source 'Enhance Ultra (Cu) X-ray Source'
_diffrn_radiation_type 'Cu K\a'
_diffrn_radiation_wavelength 1.54178
_diffrn_reflns_av_R_equivalents 0.0229
_diffrn_reflns_av_sigmaI/netI 0.0153
_diffrn_reflns_limit_h_max 16
_diffrn_reflns_limit_h_min -16
_diffrn_reflns_limit_k_max 6
_diffrn_reflns_limit_k_min -6
_diffrn_reflns_limit_l_max 18
_diffrn_reflns_limit_l_min -18
_diffrn_reflns_number 9925
_diffrn_reflns_theta_full 66.95
_diffrn_reflns_theta_max 66.95
_diffrn_reflns_theta_min 3.73
_diffrn_standards_number 0
_exptl_absorpt_coefficient_mu 2.782
_exptl_absorpt_correction_T_max 1.00000
_exptl_absorpt_correction_T_min 0.76971
_exptl_absorpt_correction_type multi-scan
_exptl_absorpt_process_details
;
CrysAlisPro, Agilent Technologies,
Version 1.171.35.15 (release 03-08-2011 CrysAlis171 .NET)
(compiled Aug  3 2011,13:03:54)
Empirical absorption correction using spherical harmonics,
 implemented in SCALE3 ABSPACK scaling algorithm.
;
_exptl_crystal_colour orange
_exptl_crystal_density_diffrn 1.594
_exptl_crystal_density_method 'not measured'
_exptl_crystal_description plate
_exptl_crystal_F_000 516
_exptl_crystal_size_max 0.20
_exptl_crystal_size_mid 0.08
_exptl_crystal_size_min 0.02
_refine_diff_density_max 0.282
_refine_diff_density_min -0.237
_refine_diff_density_rms 0.049
_refine_ls_extinction_method none
_refine_ls_goodness_of_fit_ref 1.066
_refine_ls_hydrogen_treatment constr
_refine_ls_matrix_type full
_refine_ls_number_parameters 156
_refine_ls_number_reflns 1841
_refine_ls_number_restraints 0
_refine_ls_restrained_S_all 1.066
_refine_ls_R_factor_all 0.0330
_refine_ls_R_factor_gt 0.0299
_refine_ls_shift/su_max 0.001
_refine_ls_shift/su_mean 0.000
_refine_ls_structure_factor_coef Fsqd
_refine_ls_weighting_details 'calc w=1/[\s^2^(Fo^2^)+(0.0437P)^2^+0.5966P] where P=(Fo^2^+2Fc^2^)/3'
_refine_ls_weighting_scheme calc
_refine_ls_wR_factor_gt 0.0783
_refine_ls_wR_factor_ref 0.0803
_reflns_number_gt 1691
_reflns_number_total 1841
_reflns_threshold_expression >2sigma(I)
_cod_data_source_file J-Mater-Chem-C-2014-2-3895-1.cif
_cod_data_source_block mx59_13
_cod_original_cell_volume 1038.50(8)
_cod_original_sg_symbol_H-M 'P 21/n'
_cod_database_code 7233684

loop_
_symmetry_equiv_pos_as_xyz
'x, y, z'
'-x+1/2, y+1/2, -z+1/2'
'-x, -y, -z'
'x-1/2, -y-1/2, z-1/2'

loop_
_atom_site_label
_atom_site_type_symbol
_atom_site_fract_x
_atom_site_fract_y
_atom_site_fract_z
_atom_site_U_iso_or_equiv
_atom_site_adp_type
_atom_site_occupancy
_atom_site_symmetry_multiplicity
_atom_site_calc_flag
_atom_site_refinement_flags
_atom_site_disorder_assembly
_atom_site_disorder_group
S1 S 0.52973(3) 0.19949(7) 0.60728(2) 0.01744(14) Uani 1 1 d . . .
O1 O 0.31493(8) -0.3220(2) 0.80685(8) 0.0212(3) Uani 1 1 d . . .
O2 O 0.58966(9) -0.8250(2) 0.92657(8) 0.0255(3) Uani 1 1 d . . .
O3 O 0.61020(8) -0.1646(2) 0.73271(8) 0.0250(3) Uani 1 1 d . . .
N1 N 0.45126(10) -0.5740(3) 0.86633(9) 0.0180(3) Uani 1 1 d . . .
N2 N 0.59980(10) -0.4942(3) 0.82976(9) 0.0191(3) Uani 1 1 d . . .
C1 C 0.47236(12) 0.4337(3) 0.52649(10) 0.0169(3) Uani 1 1 d . . .
C2 C 0.37387(12) 0.4687(3) 0.52081(11) 0.0203(3) Uani 1 1 d . . .
H2 H 0.3306 0.5898 0.4800 0.024 Uiso 1 1 calc R . .
C3 C 0.34510(12) 0.3058(3) 0.58195(11) 0.0194(3) Uani 1 1 d . . .
H3 H 0.2799 0.3058 0.5870 0.023 Uiso 1 1 calc R . .
C4 C 0.42072(12) 0.1433(3) 0.63478(11) 0.0173(3) Uani 1 1 d . . .
C5 C 0.40181(11) -0.0369(3) 0.69919(10) 0.0164(3) Uani 1 1 d . . .
H5 H 0.3357 -0.0233 0.7017 0.020 Uiso 1 1 calc R . .
C6 C 0.45533(11) -0.2241(3) 0.75808(10) 0.0163(3) Uani 1 1 d . . .
C7 C 0.40047(11) -0.3708(3) 0.81061(10) 0.0164(3) Uani 1 1 d . . .
C8 C 0.54918(12) -0.6438(3) 0.87713(11) 0.0185(3) Uani 1 1 d . . .
C9 C 0.55915(11) -0.2855(3) 0.77092(10) 0.0173(3) Uani 1 1 d . . .
C10 C 0.39545(13) -0.7276(3) 0.91595(12) 0.0234(4) Uani 1 1 d . . .
H10A H 0.4406 -0.8501 0.9587 0.035 Uiso 1 1 calc R . .
H10B H 0.3425 -0.8267 0.8712 0.035 Uiso 1 1 calc R . .
H10C H 0.3661 -0.6083 0.9510 0.035 Uiso 1 1 calc R . .
C11 C 0.70329(12) -0.5707(4) 0.84156(12) 0.0265(4) Uani 1 1 d . . .
H11A H 0.7292 -0.4651 0.8002 0.040 Uiso 1 1 calc R . .
H11B H 0.7057 -0.7574 0.8264 0.040 Uiso 1 1 calc R . .
H11C H 0.7439 -0.5404 0.9059 0.040 Uiso 1 1 calc R . .

loop_
_atom_site_aniso_label
_atom_site_aniso_U_11
_atom_site_aniso_U_22
_atom_site_aniso_U_33
_atom_site_aniso_U_23
_atom_site_aniso_U_13
_atom_site_aniso_U_12
S1 0.0176(2) 0.0186(2) 0.0176(2) 0.00494(14) 0.00755(16) 0.00018(14)
O1 0.0186(6) 0.0223(6) 0.0255(6) 0.0046(4) 0.0112(5) 0.0005(4)
O2 0.0270(6) 0.0241(7) 0.0251(6) 0.0100(5) 0.0077(5) 0.0042(5)
O3 0.0198(6) 0.0272(7) 0.0307(7) 0.0117(5) 0.0119(5) 0.0015(5)
N1 0.0200(7) 0.0176(7) 0.0178(6) 0.0033(5) 0.0080(5) -0.0013(5)
N2 0.0177(7) 0.0202(7) 0.0202(7) 0.0040(5) 0.0069(5) 0.0011(5)
C1 0.0226(8) 0.0145(8) 0.0143(7) 0.0006(6) 0.0069(6) -0.0013(6)
C2 0.0225(8) 0.0190(8) 0.0196(8) 0.0050(6) 0.0070(6) 0.0018(6)
C3 0.0184(8) 0.0210(9) 0.0198(8) 0.0023(6) 0.0076(6) 0.0010(6)
C4 0.0190(8) 0.0171(8) 0.0167(7) -0.0014(6) 0.0071(6) -0.0015(6)
C5 0.0175(8) 0.0163(8) 0.0167(7) -0.0024(6) 0.0074(6) -0.0018(6)
C6 0.0191(8) 0.0153(8) 0.0158(8) -0.0007(6) 0.0073(6) -0.0025(6)
C7 0.0195(8) 0.0149(8) 0.0154(7) -0.0013(6) 0.0064(6) -0.0024(6)
C8 0.0219(8) 0.0181(8) 0.0156(7) 0.0001(6) 0.0060(6) -0.0016(6)
C9 0.0194(8) 0.0169(8) 0.0161(8) 0.0005(6) 0.0062(6) -0.0009(6)
C10 0.0273(9) 0.0237(9) 0.0232(8) 0.0069(7) 0.0136(7) -0.0022(7)
C11 0.0187(9) 0.0289(10) 0.0327(9) 0.0095(7) 0.0091(7) 0.0055(7)

loop_
_atom_type_symbol
_atom_type_description
_atom_type_scat_dispersion_real
_atom_type_scat_dispersion_imag
_atom_type_scat_source
C C 0.0181 0.0091 'International Tables Vol C Tables 4.2.6.8 and 6.1.1.4'
H H 0.0000 0.0000 'International Tables Vol C Tables 4.2.6.8 and 6.1.1.4'
N N 0.0311 0.0180 'International Tables Vol C Tables 4.2.6.8 and 6.1.1.4'
O O 0.0492 0.0322 'International Tables Vol C Tables 4.2.6.8 and 6.1.1.4'
S S 0.3331 0.5567 'International Tables Vol C Tables 4.2.6.8 and 6.1.1.4'

loop_
_geom_angle_atom_site_label_1
_geom_angle_atom_site_label_2
_geom_angle_atom_site_label_3
_geom_angle
_geom_angle_site_symmetry_1
_geom_angle_site_symmetry_3
C1 S1 C4 91.58(7) . .
C7 N1 C8 124.84(13) . .
C7 N1 C10 116.66(13) . .
C8 N1 C10 118.50(13) . .
C8 N2 C9 125.00(13) . .
C8 N2 C11 116.47(13) . .
C9 N2 C11 118.50(13) . .
C2 C1 C1 127.80(18) . 3_666
C2 C1 S1 112.15(11) . .
C1 C1 S1 120.05(16) 3_666 .
C1 C2 C3 112.28(14) . .
C4 C3 C2 113.87(14) . .
C3 C4 C5 120.18(14) . .
C3 C4 S1 110.11(11) . .
C5 C4 S1 129.71(12) . .
C6 C5 C4 135.63(14) . .
C5 C6 C9 124.75(14) . .
C5 C6 C7 115.41(14) . .
C9 C6 C7 119.84(14) . .
O1 C7 N1 119.95(14) . .
O1 C7 C6 123.54(14) . .
N1 C7 C6 116.51(14) . .
O2 C8 N2 121.07(15) . .
O2 C8 N1 121.91(14) . .
N2 C8 N1 117.02(14) . .
O3 C9 N2 120.04(14) . .
O3 C9 C6 123.29(14) . .
N2 C9 C6 116.67(13) . .

loop_
_geom_bond_atom_site_label_1
_geom_bond_atom_site_label_2
_geom_bond_distance
_geom_bond_site_symmetry_2
S1 C1 1.7215(15) .
S1 C4 1.7422(15) .
O1 C7 1.2193(19) .
O2 C8 1.214(2) .
O3 C9 1.2236(19) .
N1 C7 1.386(2) .
N1 C8 1.390(2) .
N1 C10 1.4738(19) .
N2 C8 1.389(2) .
N2 C9 1.391(2) .
N2 C11 1.471(2) .
C1 C2 1.381(2) .
C1 C1 1.451(3) 3_666
C2 C3 1.396(2) .
C3 C4 1.392(2) .
C4 C5 1.425(2) .
C5 C6 1.363(2) .
C6 C9 1.455(2) .
C6 C7 1.477(2) .
